data_1505477
loop_
_publ_author_name
'Columbus, Ishay'
'Biali, Silvio E.'

_publ_section_title
;
 The nucleophilic substitution route. A facile method for the fourfold
 functionalization of the methylene bridges of calix[4]arene.
;
_journal_issue 15
_journal_name_full 'Organic letters'
_journal_page_first 2927
_journal_page_last 2929
_journal_paper_doi 10.1021/ol0713178
_journal_volume 9
_journal_year 2007
_chemical_formula_moiety 'C52 H48 O8'
_chemical_formula_sum 'C52 H48 O8'
_chemical_formula_weight 800.90
_chemical_name_systematic
; 
 ? 
;
_space_group_IT_number 14
_symmetry_cell_setting monoclinic
_symmetry_space_group_name_Hall '-P 2ybc'
_symmetry_space_group_name_H-M 'P 1 21/c 1'
_atom_sites_solution_hydrogens geom
_atom_sites_solution_primary direct
_atom_sites_solution_secondary difmap
_audit_creation_method SHELXL-97
_cell_angle_alpha 90.00
_cell_angle_beta 101.414(4)
_cell_angle_gamma 90.00
_cell_formula_units_Z 4
_cell_length_a 10.613(2)
_cell_length_b 25.517(6)
_cell_length_c 16.593(4)
_cell_measurement_temperature 173(1)
_cell_volume 4404.7(17)
_computing_cell_refinement 'Bruker SMART'
_computing_data_collection 'Bruker SMART'
_computing_data_reduction 'Bruker SAINT'
_computing_molecular_graphics 'Bruker SHELXTL'
_computing_publication_material 'Bruker SHELXTL'
_computing_structure_refinement 'SHELXL-97 (Sheldrick, 1997)'
_computing_structure_solution 'SHELXS-97 (Sheldrick, 1990)'
_diffrn_ambient_temperature 173(1)
_diffrn_measured_fraction_theta_full 0.997
_diffrn_measured_fraction_theta_max 0.997
_diffrn_measurement_device_type 'CCD area detector'
_diffrn_measurement_method 'phi and omega scans'
_diffrn_radiation_monochromator graphite
_diffrn_radiation_source 'fine-focus sealed tube'
_diffrn_radiation_type MoK\a
_diffrn_radiation_wavelength 0.71073
_diffrn_reflns_av_R_equivalents 0.0237
_diffrn_reflns_av_sigmaI/netI 0.0234
_diffrn_reflns_limit_h_max 13
_diffrn_reflns_limit_h_min -13
_diffrn_reflns_limit_k_max 32
_diffrn_reflns_limit_k_min -31
_diffrn_reflns_limit_l_max 21
_diffrn_reflns_limit_l_min -21
_diffrn_reflns_number 36816
_diffrn_reflns_theta_full 27.00
_diffrn_reflns_theta_max 27.00
_diffrn_reflns_theta_min 2.25
_exptl_absorpt_coefficient_mu 0.081
_exptl_absorpt_correction_T_max 0.9762
_exptl_absorpt_correction_T_min 0.9646
_exptl_absorpt_correction_type none
_exptl_crystal_colour colorless
_exptl_crystal_density_diffrn 1.208
_exptl_crystal_density_method 'not measured'
_exptl_crystal_description plate
_exptl_crystal_F_000 1696
_exptl_crystal_size_max 0.45
_exptl_crystal_size_mid 0.38
_exptl_crystal_size_min 0.30
_refine_diff_density_max 1.025
_refine_diff_density_min -0.188
_refine_diff_density_rms 0.056
_refine_ls_extinction_method none
_refine_ls_goodness_of_fit_ref 1.069
_refine_ls_hydrogen_treatment constr
_refine_ls_matrix_type full
_refine_ls_number_parameters 549
_refine_ls_number_reflns 9586
_refine_ls_number_restraints 0
_refine_ls_restrained_S_all 1.069
_refine_ls_R_factor_all 0.0701
_refine_ls_R_factor_gt 0.0574
_refine_ls_shift/su_max 0.001
_refine_ls_shift/su_mean 0.000
_refine_ls_structure_factor_coef Fsqd
_refine_ls_weighting_details 'calc w=1/[\s^2^(Fo^2^)+(0.1091P)^2^+0.7858P] where P=(Fo^2^+2Fc^2^)/3'
_refine_ls_weighting_scheme calc
_refine_ls_wR_factor_gt 0.1657
_refine_ls_wR_factor_ref 0.1750
_reflns_number_gt 7681
_reflns_number_total 9586
_reflns_threshold_expression >2sigma(I)
_cod_data_source_file ol0713178si20070604_061427.cif
_cod_data_source_block ishay8lm
_cod_depositor_comments
;
The following automatic conversions were performed:

'_symmetry_cell_setting' value 'Monoclinic' changed to 'monoclinic'
according to /home/saulius/struct/CIF-dictionaries/cif_core.dic
dictionary named 'cif_core.dic' version 2.4.1 from 2010-06-29.

Automatic conversion script
Id: cif_fix_values 1715 2011-07-08 13:25:40Z adriana 
;
_cod_original_cell_volume 4404.5(17)
_cod_original_sg_symbol_H-M P2(1)/c
_cod_database_code 1505477

loop_
_symmetry_equiv_pos_as_xyz
'x, y, z'
'-x, y+1/2, -z+1/2'
'-x, -y, -z'
'x, -y-1/2, z-1/2'

loop_
_atom_site_label
_atom_site_type_symbol
_atom_site_fract_x
_atom_site_fract_y
_atom_site_fract_z
_atom_site_U_iso_or_equiv
_atom_site_adp_type
_atom_site_occupancy
_atom_site_symmetry_multiplicity
_atom_site_calc_flag
_atom_site_refinement_flags
C1 C 0.65855(15) 0.59239(6) 0.78493(9) 0.0316(3) Uani 1 1 d .
C2 C 0.73208(15) 0.56575(6) 0.73754(10) 0.0329(3) Uani 1 1 d .
C3 C 0.69060(18) 0.51674(6) 0.70716(11) 0.0406(4) Uani 1 1 d .
H3 H 0.7402 0.4975 0.6755 0.049 Uiso 1 1 calc R
C4 C 0.57725(18) 0.49555(7) 0.72257(12) 0.0451(4) Uani 1 1 d .
H4 H 0.5504 0.4617 0.7022 0.054 Uiso 1 1 calc R
C5 C 0.50325(17) 0.52354(7) 0.76755(11) 0.0398(4) Uani 1 1 d .
H5 H 0.4250 0.5090 0.7770 0.048 Uiso 1 1 calc R
C6 C 0.54252(15) 0.57271(6) 0.79903(10) 0.0333(3) Uani 1 1 d .
C7 C 0.46141(16) 0.60782(6) 0.84349(10) 0.0336(3) Uani 1 1 d .
H7 H 0.5192 0.6210 0.8945 0.040 Uiso 1 1 calc R
C8 C 0.43960(15) 0.70570(6) 0.82150(10) 0.0324(3) Uani 1 1 d .
C9 C 0.41613(15) 0.65527(6) 0.78981(10) 0.0328(3) Uani 1 1 d .
C10 C 0.36201(17) 0.64924(7) 0.70727(11) 0.0383(4) Uani 1 1 d .
H10 H 0.3449 0.6151 0.6850 0.046 Uiso 1 1 calc R
C11 C 0.33268(18) 0.69268(7) 0.65697(11) 0.0428(4) Uani 1 1 d .
H11 H 0.2920 0.6884 0.6010 0.051 Uiso 1 1 calc R
C12 C 0.36283(17) 0.74234(7) 0.68844(11) 0.0393(4) Uani 1 1 d .
H12 H 0.3456 0.7719 0.6531 0.047 Uiso 1 1 calc R
C13 C 0.41770(15) 0.74971(6) 0.77052(10) 0.0339(3) Uani 1 1 d .
C14 C 0.46629(17) 0.80325(6) 0.80452(11) 0.0363(4) Uani 1 1 d .
H14 H 0.5309 0.7965 0.8561 0.044 Uiso 1 1 calc R
C15 C 0.65955(16) 0.80871(6) 0.74058(10) 0.0333(3) Uani 1 1 d .
C16 C 0.53884(16) 0.82889(6) 0.74414(10) 0.0346(4) Uani 1 1 d .
C17 C 0.48715(17) 0.86687(7) 0.68703(12) 0.0400(4) Uani 1 1 d .
H17 H 0.4059 0.8818 0.6891 0.048 Uiso 1 1 calc R
C18 C 0.55285(18) 0.88322(7) 0.62698(12) 0.0425(4) Uani 1 1 d .
H18 H 0.5182 0.9102 0.5896 0.051 Uiso 1 1 calc R
C19 C 0.66940(17) 0.86005(7) 0.62163(11) 0.0385(4) Uani 1 1 d .
H19 H 0.7125 0.8703 0.5791 0.046 Uiso 1 1 calc R
C20 C 0.72351(15) 0.82197(6) 0.67789(10) 0.0325(3) Uani 1 1 d .
C21 C 0.84311(15) 0.79022(6) 0.67142(10) 0.0323(3) Uani 1 1 d .
H21 H 0.8944 0.7861 0.7285 0.039 Uiso 1 1 calc R
C22 C 0.84962(15) 0.69127(6) 0.68515(9) 0.0309(3) Uani 1 1 d .
C23 C 0.80162(15) 0.73555(6) 0.64002(9) 0.0309(3) Uani 1 1 d .
C24 C 0.70768(16) 0.72866(7) 0.56971(10) 0.0368(4) Uani 1 1 d .
H24 H 0.6750 0.7583 0.5376 0.044 Uiso 1 1 calc R
C25 C 0.66103(18) 0.67939(7) 0.54566(10) 0.0423(4) Uani 1 1 d .
H25 H 0.5973 0.6752 0.4971 0.051 Uiso 1 1 calc R
C26 C 0.70729(18) 0.63601(7) 0.59253(11) 0.0394(4) Uani 1 1 d .
H26 H 0.6734 0.6023 0.5766 0.047 Uiso 1 1 calc R
C27 C 0.80259(15) 0.64134(6) 0.66248(10) 0.0323(3) Uani 1 1 d .
C28 C 0.84839(15) 0.59375(6) 0.71611(10) 0.0336(3) Uani 1 1 d .
H28 H 0.9016 0.6070 0.7687 0.040 Uiso 1 1 calc R
C29 C 0.7806(2) 0.64522(9) 0.88986(12) 0.0518(5) Uani 1 1 d .
H29A H 0.7322 0.6405 0.9339 0.078 Uiso 1 1 calc R
H29B H 0.8227 0.6796 0.8956 0.078 Uiso 1 1 calc R
H29C H 0.8457 0.6176 0.8935 0.078 Uiso 1 1 calc R
C30 C 0.35206(16) 0.57985(6) 0.86968(10) 0.0353(4) Uani 1 1 d .
C31 C 0.27569(17) 0.52267(7) 0.94738(11) 0.0400(4) Uani 1 1 d .
C32 C 0.17553(19) 0.54438(9) 0.89799(13) 0.0529(5) Uani 1 1 d .
H32 H 0.0875 0.5369 0.8968 0.063 Uiso 1 1 calc R
C33 C 0.22478(19) 0.58115(8) 0.84703(13) 0.0519(5) Uani 1 1 d .
H33 H 0.1760 0.6024 0.8051 0.062 Uiso 1 1 calc R
C34 C 0.2906(2) 0.48187(7) 1.01138(13) 0.0481(5) Uani 1 1 d .
H34A H 0.2063 0.4667 1.0133 0.072 Uiso 1 1 calc R
H34B H 0.3274 0.4974 1.0649 0.072 Uiso 1 1 calc R
H34C H 0.3479 0.4543 0.9986 0.072 Uiso 1 1 calc R
C35 C 0.3995(2) 0.71594(9) 0.95422(12) 0.0496(5) Uani 1 1 d .
H35A H 0.3444 0.7465 0.9375 0.074 Uiso 1 1 calc R
H35B H 0.4424 0.7197 1.0119 0.074 Uiso 1 1 calc R
H35C H 0.3468 0.6841 0.9478 0.074 Uiso 1 1 calc R
C36 C 0.36364(19) 0.83593(7) 0.82816(12) 0.0449(4) Uani 1 1 d .
C37 C 0.3022(3) 0.89540(10) 0.91006(17) 0.0743(8) Uani 1 1 d .
C38 C 0.1959(3) 0.87842(11) 0.8575(2) 0.0868(10) Uani 1 1 d .
H38 H 0.1103 0.8900 0.8555 0.104 Uiso 1 1 calc R
C39 C 0.2364(2) 0.83962(9) 0.80550(19) 0.0690(7) Uani 1 1 d .
H39 H 0.1828 0.8203 0.7631 0.083 Uiso 1 1 calc R
C40 C 0.3260(5) 0.93284(14) 0.9786(2) 0.1199(15) Uani 1 1 d .
H40A H 0.2445 0.9488 0.9849 0.180 Uiso 1 1 calc R
H40B H 0.3849 0.9602 0.9673 0.180 Uiso 1 1 calc R
H40C H 0.3643 0.9145 1.0294 0.180 Uiso 1 1 calc R
C41 C 0.8010(3) 0.79412(10) 0.86564(13) 0.0657(6) Uani 1 1 d .
H41A H 0.8709 0.8116 0.8455 0.099 Uiso 1 1 calc R
H41B H 0.8366 0.7665 0.9045 0.099 Uiso 1 1 calc R
H41C H 0.7554 0.8197 0.8933 0.099 Uiso 1 1 calc R
C42 C 0.92849(16) 0.81574(6) 0.62155(10) 0.0353(4) Uani 1 1 d .
C43 C 1.05951(19) 0.87986(8) 0.60152(13) 0.0500(5) Uani 1 1 d .
C44 C 1.06673(19) 0.84314(9) 0.54586(13) 0.0531(5) Uani 1 1 d .
H44 H 1.1182 0.8443 0.5051 0.064 Uiso 1 1 calc R
C45 C 0.98231(19) 0.80139(8) 0.55886(12) 0.0467(4) Uani 1 1 d .
H45 H 0.9676 0.7696 0.5286 0.056 Uiso 1 1 calc R
C46 C 1.1228(3) 0.93119(10) 0.62398(19) 0.0737(7) Uani 1 1 d .
H46A H 1.1894 0.9369 0.5916 0.111 Uiso 1 1 calc R
H46B H 1.1621 0.9313 0.6826 0.111 Uiso 1 1 calc R
H46C H 1.0587 0.9592 0.6126 0.111 Uiso 1 1 calc R
C47 C 1.06843(18) 0.70033(9) 0.73928(16) 0.0617(6) Uani 1 1 d .
H47A H 1.0876 0.6681 0.7120 0.093 Uiso 1 1 calc R
H47B H 1.1308 0.7047 0.7909 0.093 Uiso 1 1 calc R
H47C H 1.0738 0.7304 0.7033 0.093 Uiso 1 1 calc R
C48 C 0.93257(17) 0.55932(7) 0.67657(12) 0.0414(4) Uani 1 1 d .
C49 C 1.0718(2) 0.49413(8) 0.68067(15) 0.0531(5) Uani 1 1 d .
C50 C 1.0615(3) 0.51717(10) 0.60827(17) 0.0742(8) Uani 1 1 d .
H50 H 1.1058 0.5075 0.5660 0.089 Uiso 1 1 calc R
C51 C 0.9717(3) 0.55925(9) 0.60508(16) 0.0702(7) Uani 1 1 d .
H51 H 0.9450 0.5827 0.5605 0.084 Uiso 1 1 calc R
C52 C 1.1501(2) 0.44984(9) 0.72356(17) 0.0639(6) Uani 1 1 d .
H52A H 1.2071 0.4363 0.6886 0.096 Uiso 1 1 calc R
H52B H 1.0928 0.4218 0.7346 0.096 Uiso 1 1 calc R
H52C H 1.2018 0.4624 0.7756 0.096 Uiso 1 1 calc R
O1 O 0.69536(11) 0.64221(4) 0.81255(7) 0.0355(3) Uani 1 1 d .
O2 O 0.94210(11) 0.69724(5) 0.75617(7) 0.0385(3) Uani 1 1 d .
O3 O 0.71343(12) 0.77152(5) 0.79783(8) 0.0421(3) Uani 1 1 d .
O4 O 0.49374(11) 0.71234(5) 0.90391(7) 0.0372(3) Uani 1 1 d .
O5 O 0.99273(12) 0.51930(5) 0.72454(8) 0.0435(3) Uani 1 1 d .
O6 O 0.97560(13) 0.86389(5) 0.65009(9) 0.0458(3) Uani 1 1 d .
O7 O 0.40655(16) 0.87003(6) 0.89234(9) 0.0574(4) Uani 1 1 d .
O8 O 0.38716(11) 0.54411(5) 0.93212(7) 0.0377(3) Uani 1 1 d .

loop_
_atom_site_aniso_label
_atom_site_aniso_U_11
_atom_site_aniso_U_22
_atom_site_aniso_U_33
_atom_site_aniso_U_23
_atom_site_aniso_U_13
_atom_site_aniso_U_12
C1 0.0349(8) 0.0259(7) 0.0339(7) 0.0053(6) 0.0068(6) -0.0032(6)
C2 0.0335(8) 0.0273(8) 0.0388(8) 0.0071(6) 0.0095(6) 0.0006(6)
C3 0.0458(10) 0.0277(8) 0.0511(10) 0.0003(7) 0.0160(8) 0.0014(7)
C4 0.0503(10) 0.0273(8) 0.0596(11) -0.0017(7) 0.0149(9) -0.0070(7)
C5 0.0393(9) 0.0294(8) 0.0530(10) 0.0034(7) 0.0144(8) -0.0073(7)
C6 0.0354(8) 0.0295(8) 0.0362(8) 0.0060(6) 0.0100(6) -0.0016(6)
C7 0.0351(8) 0.0306(8) 0.0369(8) 0.0034(6) 0.0110(6) -0.0042(6)
C8 0.0287(8) 0.0336(8) 0.0386(8) 0.0040(6) 0.0153(6) -0.0015(6)
C9 0.0306(8) 0.0314(8) 0.0391(8) 0.0056(6) 0.0133(6) -0.0014(6)
C10 0.0400(9) 0.0358(9) 0.0413(9) 0.0017(7) 0.0132(7) -0.0043(7)
C11 0.0453(10) 0.0472(10) 0.0361(8) 0.0050(7) 0.0080(7) -0.0026(8)
C12 0.0396(9) 0.0359(9) 0.0447(9) 0.0107(7) 0.0137(7) 0.0025(7)
C13 0.0313(8) 0.0323(8) 0.0418(8) 0.0050(7) 0.0164(7) 0.0014(6)
C14 0.0388(9) 0.0306(8) 0.0437(9) 0.0041(7) 0.0186(7) 0.0020(7)
C15 0.0372(8) 0.0252(7) 0.0397(8) 0.0058(6) 0.0133(7) 0.0005(6)
C16 0.0388(9) 0.0259(7) 0.0431(9) 0.0020(6) 0.0181(7) -0.0001(6)
C17 0.0380(9) 0.0303(8) 0.0554(10) 0.0047(7) 0.0184(8) 0.0061(7)
C18 0.0462(10) 0.0318(8) 0.0517(10) 0.0127(7) 0.0153(8) 0.0060(7)
C19 0.0420(9) 0.0334(8) 0.0440(9) 0.0091(7) 0.0181(7) 0.0014(7)
C20 0.0340(8) 0.0269(7) 0.0392(8) 0.0032(6) 0.0139(7) -0.0009(6)
C21 0.0328(8) 0.0300(8) 0.0363(8) 0.0058(6) 0.0118(6) 0.0005(6)
C22 0.0271(7) 0.0339(8) 0.0338(7) 0.0043(6) 0.0113(6) 0.0009(6)
C23 0.0307(7) 0.0300(8) 0.0355(8) 0.0041(6) 0.0153(6) -0.0006(6)
C24 0.0395(9) 0.0369(9) 0.0347(8) 0.0097(7) 0.0087(7) 0.0020(7)
C25 0.0454(10) 0.0460(10) 0.0330(8) 0.0028(7) 0.0021(7) -0.0041(8)
C26 0.0463(10) 0.0348(9) 0.0381(9) -0.0003(7) 0.0102(7) -0.0056(7)
C27 0.0328(8) 0.0299(8) 0.0372(8) 0.0041(6) 0.0145(7) 0.0004(6)
C28 0.0336(8) 0.0292(8) 0.0398(8) 0.0050(6) 0.0117(7) 0.0005(6)
C29 0.0594(12) 0.0567(12) 0.0388(9) -0.0025(8) 0.0082(8) -0.0211(10)
C30 0.0390(9) 0.0298(8) 0.0389(8) 0.0055(6) 0.0123(7) -0.0016(7)
C31 0.0454(10) 0.0360(9) 0.0444(9) 0.0010(7) 0.0226(8) -0.0064(7)
C32 0.0389(10) 0.0620(13) 0.0589(12) 0.0202(10) 0.0122(9) -0.0120(9)
C33 0.0403(10) 0.0581(12) 0.0567(11) 0.0243(9) 0.0078(8) -0.0059(9)
C34 0.0571(11) 0.0376(9) 0.0568(11) 0.0111(8) 0.0290(9) 0.0062(8)
C35 0.0520(11) 0.0597(12) 0.0416(9) 0.0007(8) 0.0200(8) 0.0001(9)
C36 0.0524(11) 0.0332(9) 0.0565(11) 0.0076(8) 0.0285(9) 0.0059(8)
C37 0.102(2) 0.0595(14) 0.0764(16) 0.0146(12) 0.0536(16) 0.0347(15)
C38 0.0817(19) 0.0662(16) 0.133(3) 0.0204(17) 0.071(2) 0.0314(15)
C39 0.0491(12) 0.0566(14) 0.108(2) 0.0010(13) 0.0328(13) 0.0093(10)
C40 0.200(4) 0.092(2) 0.081(2) -0.0049(17) 0.062(2) 0.069(3)
C41 0.0753(15) 0.0823(17) 0.0372(10) 0.0088(10) 0.0053(10) 0.0103(13)
C42 0.0330(8) 0.0320(8) 0.0425(8) 0.0057(7) 0.0115(7) -0.0003(6)
C43 0.0435(10) 0.0473(11) 0.0642(12) 0.0143(9) 0.0230(9) -0.0066(8)
C44 0.0478(11) 0.0657(13) 0.0513(11) 0.0088(10) 0.0233(9) -0.0073(10)
C45 0.0481(11) 0.0498(11) 0.0457(10) 0.0000(8) 0.0181(8) -0.0059(8)
C46 0.0702(15) 0.0539(13) 0.106(2) 0.0032(13) 0.0407(15) -0.0208(12)
C47 0.0272(9) 0.0642(14) 0.0899(16) 0.0209(12) 0.0022(10) -0.0016(8)
C48 0.0418(9) 0.0330(9) 0.0522(10) 0.0072(7) 0.0163(8) 0.0023(7)
C49 0.0476(11) 0.0417(10) 0.0773(14) 0.0024(10) 0.0299(10) 0.0055(8)
C50 0.0860(17) 0.0685(15) 0.0838(17) 0.0180(13) 0.0549(15) 0.0311(13)
C51 0.0919(18) 0.0605(14) 0.0722(15) 0.0247(11) 0.0501(14) 0.0296(13)
C52 0.0539(12) 0.0482(12) 0.0954(17) 0.0067(11) 0.0290(12) 0.0132(10)
O1 0.0406(6) 0.0289(6) 0.0384(6) -0.0012(4) 0.0115(5) -0.0081(5)
O2 0.0303(6) 0.0370(6) 0.0456(6) 0.0063(5) 0.0013(5) -0.0023(5)
O3 0.0448(7) 0.0391(7) 0.0460(7) 0.0169(5) 0.0178(5) 0.0077(5)
O4 0.0398(6) 0.0376(6) 0.0360(6) 0.0012(5) 0.0117(5) -0.0033(5)
O5 0.0399(6) 0.0369(6) 0.0565(7) 0.0060(5) 0.0166(6) 0.0067(5)
O6 0.0462(7) 0.0362(7) 0.0606(8) 0.0020(6) 0.0247(6) -0.0075(5)
O7 0.0798(10) 0.0476(8) 0.0503(8) 0.0027(6) 0.0262(7) 0.0212(7)
O8 0.0383(6) 0.0364(6) 0.0414(6) 0.0088(5) 0.0151(5) -0.0006(5)

loop_
_atom_type_symbol
_atom_type_description
_atom_type_scat_dispersion_real
_atom_type_scat_dispersion_imag
_atom_type_scat_source
C C 0.0033 0.0016 'International Tables Vol C Tables 4.2.6.8 and 6.1.1.4'
H H 0.0000 0.0000 'International Tables Vol C Tables 4.2.6.8 and 6.1.1.4'
O O 0.0106 0.0060 'International Tables Vol C Tables 4.2.6.8 and 6.1.1.4'

loop_
_geom_angle_atom_site_label_1
_geom_angle_atom_site_label_2
_geom_angle_atom_site_label_3
_geom_angle
O1 C1 C2 118.96(14)
O1 C1 C6 118.54(14)
C2 C1 C6 122.21(15)
C3 C2 C1 118.24(15)
C3 C2 C28 123.36(15)
C1 C2 C28 118.22(14)
C2 C3 C4 120.56(16)
C2 C3 H3 119.7
C4 C3 H3 119.7
C5 C4 C3 120.22(16)
C5 C4 H4 119.9
C3 C4 H4 119.9
C4 C5 C6 120.54(16)
C4 C5 H5 119.7
C6 C5 H5 119.7
C5 C6 C1 118.14(15)
C5 C6 C7 123.65(15)
C1 C6 C7 118.09(14)
C30 C7 C9 112.05(13)
C30 C7 C6 113.76(13)
C9 C7 C6 109.03(13)
C30 C7 H7 107.2
C9 C7 H7 107.2
C6 C7 H7 107.2
O4 C8 C9 119.58(14)
O4 C8 C13 119.09(14)
C9 C8 C13 121.18(15)
C10 C9 C8 118.93(15)
C10 C9 C7 120.73(15)
C8 C9 C7 120.07(14)
C9 C10 C11 120.44(16)
C9 C10 H10 119.8
C11 C10 H10 119.8
C12 C11 C10 119.85(16)
C12 C11 H11 120.1
C10 C11 H11 120.1
C11 C12 C13 121.11(16)
C11 C12 H12 119.4
C13 C12 H12 119.4
C12 C13 C8 118.26(15)
C12 C13 C14 122.03(14)
C8 C13 C14 119.43(15)
C36 C14 C16 115.12(14)
C36 C14 C13 112.82(14)
C16 C14 C13 108.54(13)
C36 C14 H14 106.6
C16 C14 H14 106.6
C13 C14 H14 106.6
O3 C15 C20 118.91(14)
O3 C15 C16 118.88(14)
C20 C15 C16 122.05(15)
C17 C16 C15 118.10(15)
C17 C16 C14 124.33(15)
C15 C16 C14 117.20(14)
C18 C17 C16 120.80(16)
C18 C17 H17 119.6
C16 C17 H17 119.6
C17 C18 C19 119.85(16)
C17 C18 H18 120.1
C19 C18 H18 120.1
C18 C19 C20 120.60(15)
C18 C19 H19 119.7
C20 C19 H19 119.7
C19 C20 C15 118.30(15)
C19 C20 C21 124.19(14)
C15 C20 C21 117.30(14)
C42 C21 C23 112.09(13)
C42 C21 C20 114.32(13)
C23 C21 C20 108.77(13)
C42 C21 H21 107.1
C23 C21 H21 107.1
C20 C21 H21 107.1
O2 C22 C27 119.09(14)
O2 C22 C23 119.33(14)
C27 C22 C23 121.52(15)
C24 C23 C22 118.29(15)
C24 C23 C21 120.97(14)
C22 C23 C21 120.53(14)
C25 C24 C23 121.01(15)
C25 C24 H24 119.5
C23 C24 H24 119.5
C24 C25 C26 119.88(16)
C24 C25 H25 120.1
C26 C25 H25 120.1
C25 C26 C27 120.67(16)
C25 C26 H26 119.7
C27 C26 H26 119.7
C26 C27 C22 118.59(15)
C26 C27 C28 120.34(15)
C22 C27 C28 120.96(14)
C48 C28 C27 111.15(13)
C48 C28 C2 114.08(14)
C27 C28 C2 109.20(13)
C48 C28 H28 107.4
C27 C28 H28 107.4
C2 C28 H28 107.4
O1 C29 H29A 109.5
O1 C29 H29B 109.5
H29A C29 H29B 109.5
O1 C29 H29C 109.5
H29A C29 H29C 109.5
H29B C29 H29C 109.5
C33 C30 O8 109.77(15)
C33 C30 C7 135.10(16)
O8 C30 C7 115.12(14)
C32 C31 O8 109.49(15)
C32 C31 C34 134.29(17)
O8 C31 C34 116.22(16)
C31 C32 C33 107.29(17)
C31 C32 H32 126.4
C33 C32 H32 126.4
C30 C33 C32 106.65(17)
C30 C33 H33 126.7
C32 C33 H33 126.7
C31 C34 H34A 109.5
C31 C34 H34B 109.5
H34A C34 H34B 109.5
C31 C34 H34C 109.5
H34A C34 H34C 109.5
H34B C34 H34C 109.5
O4 C35 H35A 109.5
O4 C35 H35B 109.5
H35A C35 H35B 109.5
O4 C35 H35C 109.5
H35A C35 H35C 109.5
H35B C35 H35C 109.5
C39 C36 O7 109.54(18)
C39 C36 C14 136.2(2)
O7 C36 C14 114.23(17)
C38 C37 O7 108.5(2)
C38 C37 C40 134.5(3)
O7 C37 C40 117.0(3)
C37 C38 C39 107.3(2)
C37 C38 H38 126.3
C39 C38 H38 126.3
C36 C39 C38 106.7(3)
C36 C39 H39 126.7
C38 C39 H39 126.7
C37 C40 H40A 109.5
C37 C40 H40B 109.5
H40A C40 H40B 109.5
C37 C40 H40C 109.5
H40A C40 H40C 109.5
H40B C40 H40C 109.5
O3 C41 H41A 109.5
O3 C41 H41B 109.5
H41A C41 H41B 109.5
O3 C41 H41C 109.5
H41A C41 H41C 109.5
H41B C41 H41C 109.5
C45 C42 O6 109.36(15)
C45 C42 C21 135.54(16)
O6 C42 C21 114.73(14)
C44 C43 O6 109.35(17)
C44 C43 C46 135.31(19)
O6 C43 C46 115.29(19)
C43 C44 C45 107.18(17)
C43 C44 H44 126.4
C45 C44 H44 126.4
C42 C45 C44 106.85(18)
C42 C45 H45 126.6
C44 C45 H45 126.6
C43 C46 H46A 109.5
C43 C46 H46B 109.5
H46A C46 H46B 109.5
C43 C46 H46C 109.5
H46A C46 H46C 109.5
H46B C46 H46C 109.5
O2 C47 H47A 109.5
O2 C47 H47B 109.5
H47A C47 H47B 109.5
O2 C47 H47C 109.5
H47A C47 H47C 109.5
H47B C47 H47C 109.5
C51 C48 O5 108.93(17)
C51 C48 C28 135.28(17)
O5 C48 C28 115.65(15)
C50 C49 O5 108.91(18)
C50 C49 C52 134.9(2)
O5 C49 C52 116.15(19)
C49 C50 C51 107.6(2)
C49 C50 H50 126.2
C51 C50 H50 126.2
C48 C51 C50 106.9(2)
C48 C51 H51 126.5
C50 C51 H51 126.5
C49 C52 H52A 109.5
C49 C52 H52B 109.5
H52A C52 H52B 109.5
C49 C52 H52C 109.5
H52A C52 H52C 109.5
H52B C52 H52C 109.5
C1 O1 C29 115.97(13)
C22 O2 C47 112.00(15)
C15 O3 C41 112.29(15)
C8 O4 C35 112.55(13)
C48 O5 C49 107.66(15)
C42 O6 C43 107.24(15)
C37 O7 C36 107.9(2)
C31 O8 C30 106.78(13)

loop_
_geom_bond_atom_site_label_1
_geom_bond_atom_site_label_2
_geom_bond_distance
C1 O1 1.3814(19)
C1 C2 1.390(2)
C1 C6 1.392(2)
C2 C3 1.387(2)
C2 C28 1.528(2)
C3 C4 1.388(3)
C3 H3 0.9500
C4 C5 1.384(3)
C4 H4 0.9500
C5 C6 1.391(2)
C5 H5 0.9500
C6 C7 1.529(2)
C7 C30 1.498(2)
C7 C9 1.523(2)
C7 H7 1.0000
C8 O4 1.385(2)
C8 C9 1.394(2)
C8 C13 1.397(2)
C9 C10 1.385(2)
C10 C11 1.385(2)
C10 H10 0.9500
C11 C12 1.384(3)
C11 H11 0.9500
C12 C13 1.384(2)
C12 H12 0.9500
C13 C14 1.528(2)
C14 C36 1.485(2)
C14 C16 1.526(2)
C14 H14 1.0000
C15 O3 1.3838(19)
C15 C20 1.392(2)
C15 C16 1.393(2)
C16 C17 1.390(2)
C17 C18 1.389(3)
C17 H17 0.9500
C18 C19 1.390(2)
C18 H18 0.9500
C19 C20 1.390(2)
C19 H19 0.9500
C20 C21 1.527(2)
C21 C42 1.492(2)
C21 C23 1.523(2)
C21 H21 1.0000
C22 O2 1.3848(19)
C22 C27 1.393(2)
C22 C23 1.395(2)
C23 C24 1.388(2)
C24 C25 1.381(3)
C24 H24 0.9500
C25 C26 1.386(2)
C25 H25 0.9500
C26 C27 1.387(2)
C26 H26 0.9500
C27 C28 1.527(2)
C28 C48 1.494(2)
C28 H28 1.0000
C29 O1 1.418(2)
C29 H29A 0.9800
C29 H29B 0.9800
C29 H29C 0.9800
C30 C33 1.329(3)
C30 O8 1.3751(19)
C31 C32 1.328(3)
C31 O8 1.372(2)
C31 C34 1.473(2)
C32 C33 1.429(3)
C32 H32 0.9500
C33 H33 0.9500
C34 H34A 0.9800
C34 H34B 0.9800
C34 H34C 0.9800
C35 O4 1.427(2)
C35 H35A 0.9800
C35 H35B 0.9800
C35 H35C 0.9800
C36 C39 1.332(3)
C36 O7 1.381(3)
C37 C38 1.353(5)
C37 O7 1.364(3)
C37 C40 1.468(4)
C38 C39 1.434(4)
C38 H38 0.9500
C39 H39 0.9500
C40 H40A 0.9800
C40 H40B 0.9800
C40 H40C 0.9800
C41 O3 1.431(3)
C41 H41A 0.9800
C41 H41B 0.9800
C41 H41C 0.9800
C42 C45 1.333(3)
C42 O6 1.375(2)
C43 C44 1.328(3)
C43 O6 1.376(2)
C43 C46 1.485(3)
C44 C45 1.436(3)
C44 H44 0.9500
C45 H45 0.9500
C46 H46A 0.9800
C46 H46B 0.9800
C46 H46C 0.9800
C47 O2 1.425(2)
C47 H47A 0.9800
C47 H47B 0.9800
C47 H47C 0.9800
C48 C51 1.332(3)
C48 O5 1.372(2)
C49 C50 1.322(3)
C49 O5 1.374(2)
C49 C52 1.497(3)
C50 C51 1.430(3)
C50 H50 0.9500
C51 H51 0.9500
C52 H52A 0.9800
C52 H52B 0.9800
C52 H52C 0.9800

loop_
_cod_related_entry_id
_cod_related_entry_database
_cod_related_entry_code
1 ChemSpider 20579729
